data_1550051
loop_
_publ_author_name
'Choi, Yoona'
'Kim, Heejun'
'Park, Seung Bum'

_publ_section_title
;
 Divergent Synthetic Pathway for Pyrimidine-Embedded Medium-Sized
 Azacycles through N-quaternizing Strategy
;
_journal_name_full 'Chemical Science'
_journal_paper_doi 10.1039/C8SC04061C
_journal_year 2019
_chemical_formula_sum 'C18 H23 N5 O'
_chemical_formula_weight 325.41
_chemical_name_common CYN-UP
_space_group_crystal_system monoclinic
_space_group_IT_number 14
_space_group_name_Hall '-P 2yn'
_space_group_name_H-M_alt 'P 1 21/n 1'
_symmetry_space_group_name_Hall '-P 2yn'
_symmetry_space_group_name_H-M 'P 1 21/n 1'
_atom_sites_solution_hydrogens geom
_audit_update_record
;
2018-09-06 deposited with the CCDC.
2018-10-18 downloaded from the CCDC.
;
_cell_angle_alpha 90
_cell_angle_beta 113.471(4)
_cell_angle_gamma 90
_cell_formula_units_Z 4
_cell_length_a 8.8828(6)
_cell_length_b 19.2484(13)
_cell_length_c 10.8095(7)
_cell_measurement_reflns_used 9928
_cell_measurement_temperature 296.(2)
_cell_measurement_theta_max 21.6297
_cell_measurement_theta_min 2.3098
_cell_volume 1695.3(2)
_computing_cell_refinement 'SAINT V8.34A (Bruker AXS Inc., 2013)'
_computing_data_collection 'Bruker Instrument Service v2014.5.0.0'
_computing_data_reduction 'SAINT V8.34A (Bruker AXS Inc., 2013)'
_computing_structure_refinement 'SHELXL-2013 (Sheldrick, 2013)'
_diffrn_ambient_temperature 296.(2)
_diffrn_detector_area_resol_mean 8.3333
_diffrn_measured_fraction_theta_full 0.998
_diffrn_measured_fraction_theta_max 0.998
_diffrn_measurement_device_type 'Bruker APEX-II CCD'
_diffrn_measurement_method '\f and \w scans'
_diffrn_radiation_type MoK\a
_diffrn_radiation_wavelength 0.71073
_diffrn_reflns_av_R_equivalents 0.0430
_diffrn_reflns_av_unetI/netI 0.0202
_diffrn_reflns_limit_h_max 11
_diffrn_reflns_limit_h_min -11
_diffrn_reflns_limit_k_max 25
_diffrn_reflns_limit_k_min -25
_diffrn_reflns_limit_l_max 14
_diffrn_reflns_limit_l_min -14
_diffrn_reflns_number 58559
_diffrn_reflns_theta_full 28.46
_diffrn_reflns_theta_max 28.46
_diffrn_reflns_theta_min 2.12
_exptl_absorpt_coefficient_mu 0.083
_exptl_absorpt_correction_T_max 0.98
_exptl_absorpt_correction_T_min 0.93
_exptl_absorpt_correction_type multi-scan
_exptl_absorpt_process_details 'SADABS V2012/1 (Bruker AXS Inc.)'
_exptl_crystal_colour colourless
_exptl_crystal_density_diffrn 1.275
_exptl_crystal_density_method 'not measured'
_exptl_crystal_description block
_exptl_crystal_F_000 696
_exptl_crystal_size_max 0.240
_exptl_crystal_size_mid 0.200
_exptl_crystal_size_min 0.200
_refine_diff_density_max 0.264
_refine_diff_density_min -0.256
_refine_ls_extinction_method none
_refine_ls_goodness_of_fit_ref 1.007
_refine_ls_hydrogen_treatment constr
_refine_ls_matrix_type full
_refine_ls_number_parameters 218
_refine_ls_number_reflns 4271
_refine_ls_number_restraints 0
_refine_ls_restrained_S_all 1.007
_refine_ls_R_factor_all 0.0824
_refine_ls_R_factor_gt 0.0479
_refine_ls_shift/su_max 0.000
_refine_ls_shift/su_mean 0.000
_refine_ls_structure_factor_coef Fsqd
_refine_ls_weighting_details 'w=1/[\s^2^(Fo^2^)+(0.0544P)^2^+0.4518P] where P=(Fo^2^+2Fc^2^)/3'
_refine_ls_weighting_scheme calc
_refine_ls_wR_factor_gt 0.1151
_refine_ls_wR_factor_ref 0.1365
_reflns_number_gt 2783
_reflns_number_total 4271
_reflns_threshold_expression 'I > 2\s(I)'
_cod_data_source_file c8sc04061c2.cif
_cod_data_source_block I
_cod_database_code 1550051

loop_
_space_group_symop_operation_xyz
'x, y, z'
'-x+1/2, y+1/2, -z+1/2'
'-x, -y, -z'
'x-1/2, -y-1/2, z-1/2'

loop_
_atom_site_type_symbol
_atom_site_label
_atom_site_fract_x
_atom_site_fract_y
_atom_site_fract_z
_atom_site_U_iso_or_equiv
_atom_site_adp_type
_atom_site_calc_flag
_atom_site_refinement_flags_adp
_atom_site_refinement_flags_posn
_atom_site_occupancy
C C1 -0.0678(3) 0.53666(13) -0.3172(2) 0.1014(9) Uani d . . 1
H H1A -0.0431 0.5048 -0.3749 0.152 Uiso calc U R 1
H H1B -0.097 0.581 -0.361 0.152 Uiso calc U R 1
H H1C -0.1579 0.519 -0.2989 0.152 Uiso calc U R 1
C C2 0.1392(2) 0.48546(9) -0.12353(19) 0.0646(5) Uani d . . 1
C C3 0.0815(2) 0.41919(9) -0.16042(19) 0.0604(5) Uani d . . 1
H H3 -0.0146 0.4119 -0.2365 0.073 Uiso calc U R 1
C C4 0.1663(2) 0.36354(9) -0.08456(18) 0.0571(4) Uani d . . 1
H H4 0.1261 0.3189 -0.1109 0.069 Uiso calc U R 1
C C5 0.3091(2) 0.37189(9) 0.02939(17) 0.0526(4) Uani d . . 1
C C6 0.3613(3) 0.43905(11) 0.0665(2) 0.0834(7) Uani d . . 1
H H6 0.4548 0.4467 0.1446 0.1 Uiso calc U R 1
C C7 0.2786(3) 0.49497(11) -0.0089(2) 0.0938(8) Uani d . . 1
H H7 0.3175 0.5397 0.0181 0.113 Uiso calc U R 1
C C8 0.4055(2) 0.31040(10) 0.10779(18) 0.0594(4) Uani d . . 1
H H8A 0.443 0.2833 0.0499 0.071 Uiso calc U R 1
H H8B 0.5017 0.3272 0.1829 0.071 Uiso calc U R 1
C C9 0.25907(19) 0.20102(8) 0.10969(15) 0.0475(4) Uani d . . 1
C C10 0.2229(2) 0.11722(9) -0.04418(17) 0.0565(4) Uani d . . 1
H H10 0.2498 0.0991 -0.1125 0.068 Uiso calc U R 1
C C11 0.1005(2) 0.10107(8) 0.10316(15) 0.0484(4) Uani d . . 1
C C12 0.18125(19) 0.15928(8) 0.17309(14) 0.0465(4) Uani d . . 1
C C13 0.1855(2) 0.18571(9) 0.30550(15) 0.0538(4) Uani d . . 1
H H13A 0.1078 0.16 0.3303 0.065 Uiso calc U R 1
H H13B 0.2942 0.1791 0.3757 0.065 Uiso calc U R 1
C C14 0.2689(3) 0.29642(10) 0.26626(19) 0.0673(5) Uani d . . 1
H H14A 0.367 0.2985 0.3491 0.081 Uiso calc U R 1
H H14B 0.2321 0.3437 0.2407 0.081 Uiso calc U R 1
C C15 -0.0215(2) 0.27072(9) 0.18705(19) 0.0613(5) Uani d . . 1
H H15A -0.0198 0.2594 0.1001 0.074 Uiso calc U R 1
H H15B -0.0489 0.3196 0.1857 0.074 Uiso calc U R 1
C C16 -0.1550(2) 0.22781(10) 0.2061(2) 0.0658(5) Uani d . . 1
H H16A -0.2514 0.2571 0.1821 0.079 Uiso calc U R 1
H H16B -0.1179 0.2175 0.3015 0.079 Uiso calc U R 1
C C17 -0.2096(2) 0.15896(10) 0.12897(18) 0.0611(4) Uani d . . 1
H H17A -0.2022 0.1649 0.0424 0.073 Uiso calc U R 1
H H17B -0.3249 0.1529 0.1107 0.073 Uiso calc U R 1
C C18 -0.1229(2) 0.09021(9) 0.18902(17) 0.0588(4) Uani d . . 1
H H18A -0.0639 0.0966 0.2854 0.071 Uiso calc U R 1
H H18B -0.2065 0.0552 0.1761 0.071 Uiso calc U R 1
N N1 0.31221(18) 0.26539(7) 0.15956(14) 0.0560(4) Uani d . . 1
N N2 0.28392(17) 0.17966(7) -0.00002(13) 0.0541(3) Uani d . . 1
N N3 0.12932(18) 0.07701(7) -0.00498(14) 0.0560(4) Uani d . . 1
N N4 0.14333(18) 0.25941(7) 0.29235(13) 0.0573(4) Uani d . . 1
N N5 -0.00821(19) 0.06305(7) 0.13487(15) 0.0618(4) Uani d . . 1
H H5 -0.0095 0.0189 0.1218 0.074 Uiso calc U R 1
O O1 0.0706(2) 0.54421(7) -0.19541(16) 0.0946(5) Uani d . . 1

loop_
_atom_site_aniso_label
_atom_site_aniso_U_11
_atom_site_aniso_U_22
_atom_site_aniso_U_33
_atom_site_aniso_U_12
_atom_site_aniso_U_13
_atom_site_aniso_U_23
C1 0.1011(18) 0.0746(14) 0.0911(16) 0.0197(13) -0.0012(14) -0.0077(12)
C2 0.0651(11) 0.0499(10) 0.0676(11) -0.0056(8) 0.0148(9) -0.0110(9)
C3 0.0465(9) 0.0562(10) 0.0673(11) -0.0073(8) 0.0108(8) -0.0129(8)
C4 0.0493(9) 0.0484(9) 0.0704(11) -0.0123(7) 0.0204(8) -0.0139(8)
C5 0.0493(9) 0.0549(9) 0.0536(9) -0.0104(7) 0.0203(7) -0.0087(7)
C6 0.0828(14) 0.0632(12) 0.0690(12) -0.0197(11) -0.0068(11) -0.0125(10)
C7 0.1047(17) 0.0512(11) 0.0849(15) -0.0210(11) -0.0051(13) -0.0157(11)
C8 0.0497(9) 0.0656(11) 0.0591(10) -0.0069(8) 0.0174(8) -0.0055(8)
C9 0.0473(8) 0.0497(9) 0.0414(8) 0.0091(7) 0.0134(7) 0.0008(7)
C10 0.0673(11) 0.0569(10) 0.0499(9) 0.0128(9) 0.0283(8) -0.0042(8)
C11 0.0563(9) 0.0438(8) 0.0440(8) 0.0130(7) 0.0187(7) 0.0036(6)
C12 0.0493(8) 0.0481(8) 0.0381(7) 0.0116(7) 0.0130(6) 0.0035(6)
C13 0.0562(10) 0.0630(10) 0.0356(7) 0.0049(8) 0.0112(7) 0.0010(7)
C14 0.0828(13) 0.0675(11) 0.0553(10) -0.0137(10) 0.0314(10) -0.0194(9)
C15 0.0743(12) 0.0483(9) 0.0626(10) 0.0135(8) 0.0285(9) -0.0018(8)
C16 0.0634(11) 0.0702(12) 0.0671(11) 0.0152(9) 0.0295(9) -0.0055(9)
C17 0.0568(10) 0.0724(12) 0.0526(10) 0.0023(9) 0.0203(8) 0.0001(8)
C18 0.0676(11) 0.0612(10) 0.0520(9) -0.0040(9) 0.0286(8) -0.0003(8)
N1 0.0635(9) 0.0560(8) 0.0505(8) -0.0050(7) 0.0248(7) -0.0071(6)
N2 0.0593(8) 0.0571(8) 0.0492(7) 0.0063(7) 0.0251(7) -0.0024(6)
N3 0.0691(9) 0.0477(8) 0.0550(8) 0.0077(7) 0.0288(7) -0.0054(6)
N4 0.0674(9) 0.0590(8) 0.0460(7) -0.0030(7) 0.0231(7) -0.0131(6)
N5 0.0802(10) 0.0460(8) 0.0685(9) -0.0005(7) 0.0395(8) -0.0036(7)
O1 0.1024(12) 0.0523(8) 0.0908(10) -0.0010(8) -0.0019(9) -0.0048(7)

loop_
_atom_type_symbol
_atom_type_description
_atom_type_scat_dispersion_real
_atom_type_scat_dispersion_imag
_atom_type_scat_source
C C 0.0033 0.0016 'International Tables Vol C Tables 4.2.6.8 and 6.1.1.4'
H H 0.0000 0.0000 'International Tables Vol C Tables 4.2.6.8 and 6.1.1.4'
N N 0.0061 0.0033 'International Tables Vol C Tables 4.2.6.8 and 6.1.1.4'
O O 0.0106 0.0060 'International Tables Vol C Tables 4.2.6.8 and 6.1.1.4'

loop_
_geom_angle_atom_site_label_1
_geom_angle_atom_site_label_2
_geom_angle_atom_site_label_3
_geom_angle
O1 C1 H1A 109.5
O1 C1 H1B 109.5
H1A C1 H1B 109.5
O1 C1 H1C 109.5
H1A C1 H1C 109.5
H1B C1 H1C 109.5
O1 C2 C7 116.10(16)
O1 C2 C3 124.88(17)
C7 C2 C3 118.99(18)
C2 C3 C4 119.83(16)
C2 C3 H3 120.1
C4 C3 H3 120.1
C3 C4 C5 122.08(15)
C3 C4 H4 119.0
C5 C4 H4 119.0
C6 C5 C4 116.87(17)
C6 C5 C8 121.50(16)
C4 C5 C8 121.62(15)
C7 C6 C5 121.59(18)
C7 C6 H6 119.2
C5 C6 H6 119.2
C2 C7 C6 120.59(18)
C2 C7 H7 119.7
C6 C7 H7 119.7
N1 C8 C5 113.59(14)
N1 C8 H8A 108.8
C5 C8 H8A 108.8
N1 C8 H8B 108.8
C5 C8 H8B 108.8
H8A C8 H8B 107.7
N2 C9 N1 118.19(15)
N2 C9 C12 122.53(15)
N1 C9 C12 119.28(14)
N3 C10 N2 129.30(15)
N3 C10 H10 115.3
N2 C10 H10 115.3
N5 C11 N3 115.15(15)
N5 C11 C12 124.38(14)
N3 C11 C12 120.47(15)
C11 C12 C9 116.51(14)
C11 C12 C13 127.24(15)
C9 C12 C13 116.11(14)
N4 C13 C12 109.12(12)
N4 C13 H13A 109.9
C12 C13 H13A 109.9
N4 C13 H13B 109.9
C12 C13 H13B 109.9
H13A C13 H13B 108.3
N4 C14 N1 114.48(14)
N4 C14 H14A 108.6
N1 C14 H14A 108.6
N4 C14 H14B 108.6
N1 C14 H14B 108.6
H14A C14 H14B 107.6
N4 C15 C16 113.81(15)
N4 C15 H15A 108.8
C16 C15 H15A 108.8
N4 C15 H15B 108.8
C16 C15 H15B 108.8
H15A C15 H15B 107.7
C15 C16 C17 119.21(15)
C15 C16 H16A 107.5
C17 C16 H16A 107.5
C15 C16 H16B 107.5
C17 C16 H16B 107.5
H16A C16 H16B 107.0
C16 C17 C18 121.05(15)
C16 C17 H17A 107.1
C18 C17 H17A 107.1
C16 C17 H17B 107.1
C18 C17 H17B 107.1
H17A C17 H17B 106.8
N5 C18 C17 116.80(14)
N5 C18 H18A 108.1
C17 C18 H18A 108.1
N5 C18 H18B 108.1
C17 C18 H18B 108.1
H18A C18 H18B 107.3
C9 N1 C8 123.44(14)
C9 N1 C14 121.36(14)
C8 N1 C14 115.08(14)
C10 N2 C9 113.87(14)
C10 N3 C11 115.43(14)
C14 N4 C13 108.08(14)
C14 N4 C15 112.63(15)
C13 N4 C15 110.94(13)
C11 N5 C18 125.99(14)
C11 N5 H5 117.0
C18 N5 H5 117.0
C2 O1 C1 118.11(16)

loop_
_geom_bond_atom_site_label_1
_geom_bond_atom_site_label_2
_geom_bond_distance
C1 O1 1.406(3)
C1 H1A 0.96
C1 H1B 0.96
C1 H1C 0.96
C2 O1 1.370(2)
C2 C7 1.371(3)
C2 C3 1.373(2)
C3 C4 1.377(2)
C3 H3 0.93
C4 C5 1.381(2)
C4 H4 0.93
C5 C6 1.378(2)
C5 C8 1.508(2)
C6 C7 1.373(3)
C6 H6 0.93
C7 H7 0.93
C8 N1 1.456(2)
C8 H8A 0.97
C8 H8B 0.97
C9 N2 1.354(2)
C9 N1 1.359(2)
C9 C12 1.404(2)
C10 N3 1.323(2)
C10 N2 1.327(2)
C10 H10 0.93
C11 N5 1.360(2)
C11 N3 1.3730(19)
C11 C12 1.382(2)
C12 C13 1.505(2)
C13 N4 1.460(2)
C13 H13A 0.97
C13 H13B 0.97
C14 N4 1.443(2)
C14 N1 1.479(2)
C14 H14A 0.97
C14 H14B 0.97
C15 N4 1.469(2)
C15 C16 1.525(3)
C15 H15A 0.97
C15 H15B 0.97
C16 C17 1.538(3)
C16 H16A 0.97
C16 H16B 0.97
C17 C18 1.539(2)
C17 H17A 0.97
C17 H17B 0.97
C18 N5 1.459(2)
C18 H18A 0.97
C18 H18B 0.97
N5 H5 0.86
